data_7250671
loop_
_publ_author_name
'Chaudhary, Palak'
'Thakur, Sahil'
'Singh, Raghubir'
'Kaur, Varinder'

_publ_section_title
;
 Cu- and Zn-based 1D MOFs as hosts to encapsulate Eu(iii) for tuning white
 light emission
;
_journal_issue 35
_journal_name_full CrystEngComm
_journal_page_first 5819
_journal_page_last 5829
_journal_paper_doi 10.1039/D5CE00448A
_journal_volume 27
_journal_year 2025
_chemical_formula_moiety 'C15 H15 Cu N5 O4, N O3'
_chemical_formula_sum 'C15 H15 Cu N6 O7'
_chemical_formula_weight 454.87
_space_group_crystal_system monoclinic
_space_group_IT_number 14
_space_group_name_Hall '-P 2yn'
_space_group_name_H-M_alt 'P 1 21/n 1'
_atom_sites_solution_hydrogens geom
_atom_sites_solution_primary dual
_audit_creation_date 2025-01-25
_audit_creation_method
;
Olex2 1.5
(compiled 2021.11.16 svn.ra9532c28 for OlexSys, GUI svn.r6427)
;
_audit_update_record
;
2025-04-16 deposited with the CCDC.	2025-07-10 downloaded from the CCDC.
;
_cell_angle_alpha 90
_cell_angle_beta 95.3710(10)
_cell_angle_gamma 90
_cell_formula_units_Z 4
_cell_length_a 9.8480(5)
_cell_length_b 6.9721(3)
_cell_length_c 26.2496(13)
_cell_measurement_reflns_used 9965
_cell_measurement_temperature 273.15
_cell_measurement_theta_max 26.395
_cell_measurement_theta_min 3.024
_cell_volume 1794.42(15)
_computing_cell_refinement 'SAINT V8.40B (?, 2016)'
_computing_data_reduction 'SAINT V8.40B (?, 2016)'
_computing_molecular_graphics 'Olex2 1.5 (Dolomanov et al., 2009)'
_computing_publication_material 'Olex2 1.5 (Dolomanov et al., 2009)'
_computing_structure_refinement 'SHELXL 2018/3 (Sheldrick, 2015)'
_computing_structure_solution 'SHELXT 2018/2 (Sheldrick, 2018)'
_diffrn_ambient_temperature 273.15
_diffrn_measured_fraction_theta_full 0.992
_diffrn_measured_fraction_theta_max 0.992
_diffrn_measurement_device_type 'Bruker APEX-II CCD'
_diffrn_measurement_method '\f and \w scans'
_diffrn_radiation_type MoK\a
_diffrn_radiation_wavelength 0.71073
_diffrn_reflns_av_R_equivalents 0.0379
_diffrn_reflns_av_unetI/netI 0.0280
_diffrn_reflns_Laue_measured_fraction_full 0.992
_diffrn_reflns_Laue_measured_fraction_max 0.992
_diffrn_reflns_limit_h_max 12
_diffrn_reflns_limit_h_min -11
_diffrn_reflns_limit_k_max 8
_diffrn_reflns_limit_k_min -8
_diffrn_reflns_limit_l_max 32
_diffrn_reflns_limit_l_min -32
_diffrn_reflns_number 16258
_diffrn_reflns_point_group_measured_fraction_full 0.992
_diffrn_reflns_point_group_measured_fraction_max 0.992
_diffrn_reflns_theta_full 25.242
_diffrn_reflns_theta_max 26.395
_diffrn_reflns_theta_min 2.149
_diffrn_source_current 1.0
_diffrn_source_power 0.05
_diffrn_source_voltage 50.0
_exptl_absorpt_coefficient_mu 1.272
_exptl_absorpt_correction_T_max 0.7454
_exptl_absorpt_correction_T_min 0.5248
_exptl_absorpt_correction_type multi-scan
_exptl_absorpt_process_details
;
SADABS-2016/2 (Bruker,2016/2) was used for absorption correction.
wR2(int) was 0.0989 before and 0.0553 after correction.
The Ratio of minimum to maximum transmission is 0.7041.
The \l/2 correction factor is Not present.
;
_exptl_crystal_colour green
_exptl_crystal_colour_primary green
_exptl_crystal_density_diffrn 1.684
_exptl_crystal_description plate
_exptl_crystal_F_000 928
_exptl_crystal_size_max 0.215
_exptl_crystal_size_mid 0.123
_exptl_crystal_size_min 0.089
_refine_diff_density_max 1.114
_refine_diff_density_min -1.096
_refine_diff_density_rms 0.119
_refine_ls_extinction_method none
_refine_ls_goodness_of_fit_ref 1.104
_refine_ls_hydrogen_treatment constr
_refine_ls_matrix_type full
_refine_ls_number_parameters 272
_refine_ls_number_reflns 3647
_refine_ls_number_restraints 0
_refine_ls_restrained_S_all 1.104
_refine_ls_R_factor_all 0.0863
_refine_ls_R_factor_gt 0.0848
_refine_ls_shift/su_max 0.000
_refine_ls_shift/su_mean 0.000
_refine_ls_structure_factor_coef Fsqd
_refine_ls_weighting_details 'w=1/[\s^2^(Fo^2^)+(0.0825P)^2^+14.9952P] where P=(Fo^2^+2Fc^2^)/3'
_refine_ls_weighting_scheme calc
_refine_ls_wR_factor_gt 0.2298
_refine_ls_wR_factor_ref 0.2307
_reflns_Friedel_coverage 0.000
_reflns_number_gt 3531
_reflns_number_total 3647
_reflns_threshold_expression 'I > 2\s(I)'
_cod_data_source_file d5ce00448a2.cif
_cod_data_source_block pc_1_0m
_cod_depositor_comments 'Adding full bibliography for 7250670--7250671.cif.'
_cod_database_code 7250671
_shelx_shelxl_version_number 2018/3
_shelx_space_group_comment
;
The symmetry employed for this shelxl refinement is uniquely defined
by the following loop, which should always be used as a source of
symmetry information in preference to the above space-group names.
They are only intended as comments.
;
_shelx_estimated_absorpt_t_max 0.895
_shelx_estimated_absorpt_t_min 0.772
_olex2_refinement_description
;
1. Others
 Fixed Sof: Cu1(0.5) Cu2(0.5)
2.a Ternary CH refined with riding coordinates:
 C8(H8)
2.b Secondary CH2 refined with riding coordinates:
 C7(H7A,H7B), C9(H9A,H9B)
2.c Aromatic/amide H refined with riding coordinates:
 C6(H6), C4(H4), C14(H14), C15(H15), C12(H12), C13(H13), C3(H3), C2(H2), C1(H1A)
2.d Idealised tetrahedral OH refined as rotating group:
 O1(H1)
;
_olex2_submission_special_instructions 'No special instructions were received'

loop_
_space_group_symop_operation_xyz
'x, y, z'
'-x+1/2, y+1/2, -z+1/2'
'-x, -y, -z'
'x-1/2, -y-1/2, z-1/2'

loop_
_atom_site_label
_atom_site_type_symbol
_atom_site_fract_x
_atom_site_fract_y
_atom_site_fract_z
_atom_site_U_iso_or_equiv
_atom_site_adp_type
_atom_site_occupancy
_atom_site_site_symmetry_order
_atom_site_calc_flag
_atom_site_refinement_flags_posn
_atom_site_refinement_flags_adp
_atom_site_refinement_flags_occupancy
_atom_site_disorder_assembly
_atom_site_disorder_group
Cu1 Cu 0.5594(9) 0.6728(7) 0.3645(3) 0.0206(8) Uani 0.5 1 d . . P . .
N2 N 0.7109(5) 0.7240(8) 0.41923(19) 0.0342(12) Uani 1 1 d . . . . .
N3 N 0.6875(5) 0.6644(8) 0.3099(2) 0.0353(12) Uani 1 1 d . . . . .
N4 N 0.4216(5) 0.7130(8) 0.30042(19) 0.0313(11) Uani 1 1 d . . . . .
N1 N 0.4462(5) 0.6920(8) 0.42439(19) 0.0324(11) Uani 1 1 d . . . . .
O7 O 0.9281(7) 1.2180(11) 0.3995(3) 0.0701(18) Uani 1 1 d . . . . .
C5 C 0.5233(6) 0.7408(8) 0.4680(2) 0.0288(12) Uani 1 1 d . . . . .
O2 O 0.5231(7) 0.3519(7) 0.3652(2) 0.0574(15) Uani 1 1 d . . . . .
C6 C 0.6694(7) 0.7605(10) 0.4624(2) 0.0352(14) Uani 1 1 d . . . . .
H6 H 0.729941 0.798633 0.489863 0.042 Uiso 1 1 calc R U . . .
O3 O 0.5432(8) 0.0484(8) 0.3696(2) 0.076(2) Uani 1 1 d . . . . .
O1 O 1.0308(5) 0.7985(11) 0.3597(3) 0.0639(17) Uani 1 1 d . . . . .
H1 H 1.060089 0.899106 0.372665 0.096 Uiso 1 1 calc R U . . .
N6 N 0.5652(6) 0.1974(10) 0.3468(2) 0.0427(14) Uani 1 1 d . . . . .
C11 C 0.4847(6) 0.7051(9) 0.2568(2) 0.0321(13) Uani 1 1 d . . . . .
C10 C 0.6328(7) 0.6749(11) 0.2645(2) 0.0395(15) Uani 1 1 d . . . . .
C4 C 0.4692(7) 0.7625(10) 0.5143(2) 0.0391(15) Uani 1 1 d . . . . .
H4 H 0.524794 0.795326 0.543625 0.047 Uiso 1 1 calc R U . . .
C14 C 0.2110(7) 0.7526(11) 0.2484(3) 0.0453(17) Uani 1 1 d . . . . .
H14 H 0.116940 0.769222 0.246660 0.054 Uiso 1 1 calc R U . . .
C15 C 0.2870(7) 0.7405(10) 0.2956(3) 0.0383(15) Uani 1 1 d . . . . .
H15 H 0.242113 0.752067 0.325131 0.046 Uiso 1 1 calc R U . . .
C7 C 0.8583(6) 0.7306(12) 0.4141(3) 0.0436(17) Uani 1 1 d . . . . .
H7A H 0.897459 0.604746 0.421338 0.052 Uiso 1 1 calc R U . . .
H7B H 0.901370 0.819992 0.438871 0.052 Uiso 1 1 calc R U . . .
C12 C 0.4148(7) 0.7154(12) 0.2088(3) 0.0452(17) Uani 1 1 d . . . . .
H12 H 0.461426 0.705994 0.179628 0.054 Uiso 1 1 calc R U . . .
C13 C 0.2754(8) 0.7398(11) 0.2044(3) 0.0460(17) Uani 1 1 d . . . . .
H13 H 0.226173 0.747322 0.172457 0.055 Uiso 1 1 calc R U . . .
N5 N 1.0347(8) 1.2169(11) 0.4286(2) 0.0545(17) Uani 1 1 d . . . . .
O4 O 0.6204(8) 0.1966(14) 0.3074(3) 0.097(3) Uani 1 1 d . . . . .
C3 C 0.3303(8) 0.7343(11) 0.5163(3) 0.0440(17) Uani 1 1 d . . . . .
H3 H 0.290460 0.753419 0.546687 0.053 Uiso 1 1 calc R U . . .
C2 C 0.2526(7) 0.6774(13) 0.4726(3) 0.0507(18) Uani 1 1 d . . . . .
H2 H 0.159571 0.655612 0.473161 0.061 Uiso 1 1 calc R U . . .
O5 O 1.1305(8) 1.1137(15) 0.4212(3) 0.102(3) Uani 1 1 d . . . . .
C9 C 0.8364(7) 0.6457(13) 0.3208(3) 0.0495(19) Uani 1 1 d . . . . .
H9A H 0.880382 0.666635 0.289704 0.059 Uiso 1 1 calc R U . . .
H9B H 0.858929 0.517354 0.333098 0.059 Uiso 1 1 calc R U . . .
C1 C 0.3148(7) 0.6528(12) 0.4276(3) 0.0451(17) Uani 1 1 d . . . . .
H1A H 0.262824 0.607341 0.398713 0.054 Uiso 1 1 calc R U . . .
C8 C 0.8874(7) 0.7917(13) 0.3609(3) 0.0493(19) Uani 1 1 d . . . . .
H8 H 0.847126 0.917716 0.352621 0.059 Uiso 1 1 calc R U . . .
O6 O 1.0391(10) 1.3146(16) 0.4664(3) 0.116(3) Uani 1 1 d . . . . .
Cu2 Cu 0.5606(9) 0.7058(9) 0.3630(3) 0.0465(19) Uani 0.5 1 d . . P . .

loop_
_atom_site_aniso_label
_atom_site_aniso_U_11
_atom_site_aniso_U_22
_atom_site_aniso_U_33
_atom_site_aniso_U_23
_atom_site_aniso_U_13
_atom_site_aniso_U_12
Cu1 0.0227(15) 0.0186(8) 0.0211(16) -0.0012(7) 0.0048(10) 0.0019(7)
N2 0.025(2) 0.050(3) 0.028(2) 0.003(2) 0.0028(19) 0.003(2)
N3 0.028(2) 0.046(3) 0.033(3) -0.001(2) 0.006(2) -0.001(2)
N4 0.028(2) 0.038(3) 0.028(2) 0.002(2) 0.0029(19) 0.001(2)
N1 0.030(2) 0.040(3) 0.027(2) 0.000(2) 0.0048(19) 0.001(2)
O7 0.060(4) 0.085(5) 0.063(4) -0.014(3) -0.005(3) 0.005(3)
C5 0.033(3) 0.025(3) 0.028(3) 0.001(2) 0.007(2) 0.003(2)
O2 0.078(4) 0.034(3) 0.062(3) 0.004(2) 0.016(3) 0.009(3)
C6 0.036(3) 0.041(3) 0.028(3) 0.000(3) 0.000(2) -0.004(3)
O3 0.148(7) 0.020(2) 0.061(4) -0.002(2) 0.017(4) -0.001(3)
O1 0.032(3) 0.087(5) 0.075(4) -0.011(4) 0.015(3) -0.002(3)
N6 0.041(3) 0.057(4) 0.029(3) -0.006(3) -0.001(2) 0.009(3)
C11 0.033(3) 0.036(3) 0.027(3) 0.000(2) 0.004(2) -0.004(3)
C10 0.034(3) 0.052(4) 0.033(3) -0.004(3) 0.008(2) -0.002(3)
C4 0.047(4) 0.043(4) 0.028(3) 0.001(3) 0.008(3) 0.003(3)
C14 0.035(3) 0.050(4) 0.049(4) 0.006(3) -0.007(3) 0.008(3)
C15 0.033(3) 0.048(4) 0.035(3) 0.004(3) 0.004(3) 0.008(3)
C7 0.021(3) 0.068(5) 0.040(4) 0.005(3) -0.003(2) 0.003(3)
C12 0.041(4) 0.065(5) 0.028(3) -0.001(3) 0.001(3) -0.006(3)
C13 0.051(4) 0.051(4) 0.033(3) 0.003(3) -0.011(3) -0.001(3)
N5 0.061(4) 0.065(4) 0.037(3) -0.008(3) 0.001(3) -0.003(4)
O4 0.087(5) 0.144(8) 0.066(4) -0.005(5) 0.045(4) 0.007(5)
C3 0.048(4) 0.051(4) 0.036(3) 0.005(3) 0.023(3) 0.007(3)
C2 0.036(3) 0.069(5) 0.049(4) 0.010(4) 0.014(3) -0.002(4)
O5 0.066(4) 0.139(8) 0.098(6) -0.038(6) -0.012(4) 0.032(5)
C9 0.026(3) 0.076(6) 0.048(4) -0.005(4) 0.008(3) 0.004(3)
C1 0.030(3) 0.068(5) 0.038(3) 0.006(3) 0.004(3) -0.004(3)
C8 0.024(3) 0.076(5) 0.049(4) -0.008(4) 0.008(3) -0.006(3)
O6 0.110(7) 0.156(9) 0.078(5) -0.042(6) -0.021(5) 0.017(6)
Cu2 0.0255(18) 0.092(5) 0.0230(17) 0.006(3) 0.0041(12) -0.003(3)

loop_
_atom_type_symbol
_atom_type_description
_atom_type_scat_dispersion_real
_atom_type_scat_dispersion_imag
_atom_type_scat_source
C C 0.0033 0.0016 'International Tables Vol C Tables 4.2.6.8 and 6.1.1.4'
H H 0.0000 0.0000 'International Tables Vol C Tables 4.2.6.8 and 6.1.1.4'
Cu Cu 0.3201 1.2651 'International Tables Vol C Tables 4.2.6.8 and 6.1.1.4'
N N 0.0061 0.0033 'International Tables Vol C Tables 4.2.6.8 and 6.1.1.4'
O O 0.0106 0.0060 'International Tables Vol C Tables 4.2.6.8 and 6.1.1.4'

loop_
_geom_angle_atom_site_label_1
_geom_angle_atom_site_label_2
_geom_angle_atom_site_label_3
_geom_angle
_geom_angle_site_symmetry_1
_geom_angle_site_symmetry_3
_geom_angle_publ_flag
N2 Cu1 N4 160.4(4) . . ?
N2 Cu1 N1 81.8(4) . . ?
N2 Cu1 O2 106.1(4) . . ?
N3 Cu1 N2 92.4(4) . . ?
N3 Cu1 N4 80.3(4) . . ?
N3 Cu1 N1 174.1(5) . . ?
N3 Cu1 O2 95.0(3) . . ?
N4 Cu1 O2 92.8(4) . . ?
N1 Cu1 N4 104.8(4) . . ?
N1 Cu1 O2 87.7(3) . . ?
C6 N2 Cu1 113.4(5) . . ?
C6 N2 C7 118.7(5) . . ?
C6 N2 Cu2 113.3(5) . . ?
C7 N2 Cu1 127.9(5) . . ?
C7 N2 Cu2 127.2(5) . . ?
Cu2 N2 Cu1 6.7(3) . . ?
C10 N3 Cu1 115.6(5) . . ?
C10 N3 C9 121.1(6) . . ?
C10 N3 Cu2 114.5(5) . . ?
C9 N3 Cu1 123.2(5) . . ?
C9 N3 Cu2 124.0(5) . . ?
Cu2 N3 Cu1 6.7(3) . . ?
C11 N4 Cu1 111.2(4) . . ?
C11 N4 Cu2 110.7(5) . . ?
C15 N4 Cu1 131.6(5) . . ?
C15 N4 C11 117.2(5) . . ?
C15 N4 Cu2 131.8(5) . . ?
Cu2 N4 Cu1 6.4(3) . . ?
Cu1 N1 Cu2 6.5(3) . . ?
C5 N1 Cu1 111.6(5) . . ?
C5 N1 Cu2 110.2(5) . . ?
C1 N1 Cu1 130.3(5) . . ?
C1 N1 C5 117.9(5) . . ?
C1 N1 Cu2 131.8(5) . . ?
N1 C5 C6 114.6(5) . . ?
N1 C5 C4 122.6(6) . . ?
C4 C5 C6 122.7(6) . . ?
N6 O2 Cu1 141.2(5) . . ?
N2 C6 C5 118.2(6) . . ?
N2 C6 H6 120.9 . . ?
C5 C6 H6 120.9 . . ?
N6 O3 Cu2 142.0(5) . 1_545 ?
C8 O1 H1 109.5 . . ?
O3 N6 O2 117.0(6) . . ?
O4 N6 O2 121.2(8) . . ?
O4 N6 O3 121.8(8) . . ?
N4 C11 C10 114.8(5) . . ?
N4 C11 C12 122.8(6) . . ?
C12 C11 C10 122.4(6) . . ?
N3 C10 C11 117.9(6) . . ?
C5 C4 H4 120.6 . . ?
C5 C4 C3 118.7(6) . . ?
C3 C4 H4 120.6 . . ?
C15 C14 H14 120.2 . . ?
C13 C14 H14 120.2 . . ?
C13 C14 C15 119.6(6) . . ?
N4 C15 C14 122.7(6) . . ?
N4 C15 H15 118.6 . . ?
C14 C15 H15 118.6 . . ?
N2 C7 H7A 109.3 . . ?
N2 C7 H7B 109.3 . . ?
N2 C7 C8 111.6(5) . . ?
H7A C7 H7B 108.0 . . ?
C8 C7 H7A 109.3 . . ?
C8 C7 H7B 109.3 . . ?
C11 C12 H12 120.4 . . ?
C13 C12 C11 119.3(6) . . ?
C13 C12 H12 120.4 . . ?
C14 C13 C12 118.3(6) . . ?
C14 C13 H13 120.8 . . ?
C12 C13 H13 120.8 . . ?
O5 N5 O7 121.9(7) . . ?
O6 N5 O7 118.0(8) . . ?
O6 N5 O5 120.0(8) . . ?
C4 C3 H3 120.6 . . ?
C2 C3 C4 118.8(6) . . ?
C2 C3 H3 120.6 . . ?
C3 C2 H2 120.4 . . ?
C3 C2 C1 119.3(7) . . ?
C1 C2 H2 120.4 . . ?
N3 C9 H9A 109.8 . . ?
N3 C9 H9B 109.8 . . ?
N3 C9 C8 109.5(6) . . ?
H9A C9 H9B 108.2 . . ?
C8 C9 H9A 109.8 . . ?
C8 C9 H9B 109.8 . . ?
N1 C1 C2 122.4(7) . . ?
N1 C1 H1A 118.8 . . ?
C2 C1 H1A 118.8 . . ?
O1 C8 C7 107.7(6) . . ?
O1 C8 C9 105.9(6) . . ?
O1 C8 H8 110.4 . . ?
C7 C8 C9 111.9(7) . . ?
C7 C8 H8 110.4 . . ?
C9 C8 H8 110.4 . . ?
N2 Cu2 N4 172.3(5) . . ?
N2 Cu2 N1 81.1(4) . . ?
N2 Cu2 O3 86.3(4) . 1_565 ?
N3 Cu2 N2 93.2(4) . . ?
N3 Cu2 N4 81.8(4) . . ?
N3 Cu2 N1 167.2(5) . . ?
N3 Cu2 O3 104.5(4) . 1_565 ?
N4 Cu2 N1 104.9(5) . . ?
N4 Cu2 O3 89.3(4) . 1_565 ?
N1 Cu2 O3 86.6(3) . 1_565 ?

loop_
_geom_bond_atom_site_label_1
_geom_bond_atom_site_label_2
_geom_bond_distance
_geom_bond_site_symmetry_2
_geom_bond_publ_flag
Cu1 N2 2.004(10) . ?
Cu1 N3 1.996(10) . ?
Cu1 N4 2.079(10) . ?
Cu1 N1 2.016(10) . ?
Cu1 O2 2.266(7) . ?
N2 C6 1.267(8) . ?
N2 C7 1.471(8) . ?
N2 Cu2 1.995(11) . ?
N3 C10 1.264(8) . ?
N3 C9 1.474(8) . ?
N3 Cu2 1.978(10) . ?
N4 C11 1.354(8) . ?
N4 C15 1.334(8) . ?
N4 Cu2 2.038(10) . ?
N1 C5 1.356(8) . ?
N1 C1 1.333(8) . ?
N1 Cu2 2.053(10) . ?
O7 N5 1.240(9) . ?
C5 C6 1.467(9) . ?
C5 C4 1.381(9) . ?
O2 N6 1.267(8) . ?
C6 H6 0.9300 . ?
O3 N6 1.229(8) . ?
O3 Cu2 2.402(8) 1_545 ?
O1 H1 0.8200 . ?
O1 C8 1.416(8) . ?
N6 O4 1.212(8) . ?
C11 C10 1.468(9) . ?
C11 C12 1.382(9) . ?
C4 H4 0.9300 . ?
C4 C3 1.387(10) . ?
C14 H14 0.9300 . ?
C14 C15 1.389(9) . ?
C14 C13 1.372(11) . ?
C15 H15 0.9300 . ?
C7 H7A 0.9700 . ?
C7 H7B 0.9700 . ?
C7 C8 1.513(10) . ?
C12 H12 0.9300 . ?
C12 C13 1.378(10) . ?
C13 H13 0.9300 . ?
N5 O5 1.217(10) . ?
N5 O6 1.201(10) . ?
C3 H3 0.9300 . ?
C3 C2 1.377(11) . ?
C2 H2 0.9300 . ?
C2 C1 1.391(10) . ?
C9 H9A 0.9700 . ?
C9 H9B 0.9700 . ?
C9 C8 1.515(11) . ?
C1 H1A 0.9300 . ?
C8 H8 0.9800 . ?

loop_
_geom_torsion_atom_site_label_1
_geom_torsion_atom_site_label_2
_geom_torsion_atom_site_label_3
_geom_torsion_atom_site_label_4
_geom_torsion
_geom_torsion_site_symmetry_1
_geom_torsion_site_symmetry_2
_geom_torsion_site_symmetry_3
_geom_torsion_site_symmetry_4
_geom_torsion_publ_flag
Cu1 N2 C6 C5 6.3(8) . . . . ?
Cu1 N2 C7 C8 28.5(10) . . . . ?
Cu1 N3 C10 C11 4.1(9) . . . . ?
Cu1 N3 C9 C8 -49.6(9) . . . . ?
Cu1 N4 C11 C10 -1.2(7) . . . . ?
Cu1 N4 C11 C12 175.8(6) . . . . ?
Cu1 N4 C15 C14 -175.8(6) . . . . ?
Cu1 N1 C5 C6 -2.4(7) . . . . ?
Cu1 N1 C5 C4 -179.8(5) . . . . ?
Cu1 N1 C1 C2 -179.1(6) . . . . ?
Cu1 O2 N6 O3 158.6(7) . . . . ?
Cu1 O2 N6 O4 -23.9(13) . . . . ?
N2 C7 C8 O1 178.6(6) . . . . ?
N2 C7 C8 C9 -65.4(9) . . . . ?
N3 C9 C8 O1 -165.5(7) . . . . ?
N3 C9 C8 C7 77.3(8) . . . . ?
N4 C11 C10 N3 -1.9(10) . . . . ?
N4 C11 C12 C13 1.8(11) . . . . ?
N1 C5 C6 N2 -2.6(9) . . . . ?
N1 C5 C4 C3 -0.4(10) . . . . ?
C5 N1 C1 C2 6.1(11) . . . . ?
C5 C4 C3 C2 2.9(11) . . . . ?
C6 N2 C7 C8 -148.9(7) . . . . ?
C6 C5 C4 C3 -177.6(6) . . . . ?
C11 N4 C15 C14 2.8(10) . . . . ?
C11 C12 C13 C14 -0.1(12) . . . . ?
C10 N3 C9 C8 130.8(8) . . . . ?
C10 C11 C12 C13 178.6(7) . . . . ?
C4 C5 C6 N2 174.8(6) . . . . ?
C4 C3 C2 C1 -1.0(12) . . . . ?
C15 N4 C11 C10 179.9(6) . . . . ?
C15 N4 C11 C12 -3.1(10) . . . . ?
C15 C14 C13 C12 -0.1(11) . . . . ?
C7 N2 C6 C5 -175.9(6) . . . . ?
C12 C11 C10 N3 -178.9(7) . . . . ?
C13 C14 C15 N4 -1.3(11) . . . . ?
C3 C2 C1 N1 -3.6(13) . . . . ?
C9 N3 C10 C11 -176.3(6) . . . . ?
C1 N1 C5 C6 173.4(6) . . . . ?
C1 N1 C5 C4 -4.1(10) . . . . ?
Cu2 N2 C6 C5 13.6(8) . . . . ?
Cu2 N2 C7 C8 20.1(10) . . . . ?
Cu2 N3 C10 C11 -3.2(9) . . . . ?
Cu2 N3 C9 C8 -41.6(9) . . . . ?
Cu2 N4 C11 C10 5.7(7) . . . . ?
Cu2 N4 C11 C12 -177.3(6) . . . . ?
Cu2 N4 C15 C14 175.6(6) . . . . ?
Cu2 N1 C5 C6 -9.2(7) . . . . ?
Cu2 N1 C5 C4 173.4(5) . . . . ?
Cu2 N1 C1 C2 -170.7(6) . . . . ?
Cu2 O3 N6 O2 172.7(8) 1_545 . . . ?
Cu2 O3 N6 O4 -4.8(15) 1_545 . . . ?
